data_1534848
loop_
_publ_author_name
'Gutzmann, A.'
'Naether, C.'
'Bensch, W.'

_publ_section_title
;
 Synthesis, crystal structure and optical properties of A3 Zr2 P5 S18 (A =
 Rb, Cs): the first quaternary zirconium thiophosphates
;
_journal_name_full 'Solid State Sciences'
_journal_page_first 205
_journal_page_last 211
_journal_volume 6
_journal_year 2004
_chemical_formula_sum 'Cs3 P5 S18 Zr2'
_chemical_name_systematic 'Cs3 (Zr2 P5 S18)'
_space_group_IT_number 9
_symmetry_space_group_name_Hall 'C -2yc'
_symmetry_space_group_name_H-M 'C 1 c 1'
_cell_angle_alpha 90
_cell_angle_beta 94.26
_cell_angle_gamma 90
_cell_formula_units_Z 4
_cell_length_a 9.2882
_cell_length_b 9.956
_cell_length_c 34.061
_cell_volume 3141.032
_citation_journal_id_ASTM SSSCFJ
_cod_data_source_file Gutzmann_SSSCFJ_2004_1147.cif
_cod_data_source_block Cs3P5S18Zr2
_cod_database_code 1534848

loop_
_symmetry_equiv_pos_as_xyz
x,y,z
x,-y,z+1/2
x+1/2,y+1/2,z
x+1/2,-y+1/2,z+1/2

loop_
_atom_site_label
_atom_site_type_symbol
_atom_site_fract_x
_atom_site_fract_y
_atom_site_fract_z
_atom_site_occupancy
_atom_site_U_iso_or_equiv
S4 S-2 0.80386 0.48838 0.8452 1 0.0
S16 S-2 0.33084 0.64629 0.85645 1 0.0
S7 S-2 0.76221 0.25115 0.96557 1 0.0
S13 S-2 0.76447 0.03521 0.53571 1 0.0
S3 S-2 0.50527 0.31674 0.80994 1 0.0
S1 S-2 -0.17755 0.29873 0.76487 1 0.0
S5 S-2 0.60165 0.82089 0.83127 1 0.0
Cs3 Cs+1 0.19878 0.14069 0.745277 1 0.0
S8 S-2 0.73984 -0.25429 0.61185 1 0.0
Zr1 Zr+4 0.5629 0.08671 0.845376 1 0.0
S18 S-2 0.45749 -0.22801 0.67163 1 0.0
S15 S-2 0.64195 0.9767 0.91336 1 0.0
S2 S-2 0.51993 0.3215 0.71041 1 0.0
Zr2 Zr+4 0.66903 -0.20851 0.536418 1 0.0
S6 S-2 0.47563 0.25613 0.89773 1 0.0
S10 S-2 0.46005 0.26353 0.54921 1 0.0
Cs2 Cs+1 0.61093 0.60856 0.931858 1 0.0
S14 S-2 0.62895 0.46396 1.02641 1 0.0
P2 P+5 0.38288 0.81108 0.82601 1 0.0
P5 P+5 0.46266 0.46572 0.55557 1 0.0
P4 P+5 0.52801 -0.27956 0.62076 1 0.0
S17 S-2 0.48963 0.50633 0.61702 1 0.0
P3 P+5 0.58755 0.14925 0.94132 1 0.0
S12 S-2 0.43115 -0.18584 0.57272 1 0.0
Cs1 Cs+1 0.61787 0.09605 0.63661 1 0.0
P1 P+5 0.59579 0.24675 0.76127 1 0.0
S11 S-2 0.96635 0.61233 0.98763 1 0.0
S9 S-2 0.59117 0.04521 0.76982 1 0.0
